data_7706004
loop_
_publ_author_name
'Rajn\'ak, Cyril'
'Mi\<cov\'a, Romana'
'Monco\<l, J\'an'
'Dlh\'a\<n, \<Lubor'
'Kr\"uger, Christoph'
'Renz, Franz'
'Bo\<ca, Roman'

_publ_section_title
;
 Spin-crossover in an iron(III) complex showing a broad thermal
 hysteresis.
;
_journal_issue 2
_journal_name_full 'Dalton transactions (Cambridge, England : 2003)'
_journal_page_first 472
_journal_page_last 475
_journal_paper_doi 10.1039/d0dt03610b
_journal_volume 50
_journal_year 2021
_chemical_formula_moiety 'C20 H17 Cl4 Fe N4 O2 Se'
_chemical_formula_sum 'C20 H17 Cl4 Fe N4 O2 Se'
_chemical_formula_weight 621.99
_space_group_crystal_system monoclinic
_space_group_IT_number 14
_space_group_name_Hall '-P 2yn'
_space_group_name_H-M_alt 'P 1 21/n 1'
_atom_sites_solution_hydrogens geom
_atom_sites_solution_primary dual
_audit_creation_date 2020-10-02
_audit_creation_method
;
Olex2 1.3
(compiled 2020.07.31 svn.rc2a77460 for OlexSys, GUI svn.r6145)
;
_audit_update_record
;
2020-10-07 deposited with the CCDC.	2020-11-30 downloaded from the CCDC.
;
_cell_angle_alpha 90
_cell_angle_beta 103.222(2)
_cell_angle_gamma 90
_cell_formula_units_Z 4
_cell_length_a 8.3908(2)
_cell_length_b 22.2708(6)
_cell_length_c 12.6870(4)
_cell_measurement_reflns_used 36882
_cell_measurement_temperature 100.0
_cell_measurement_theta_max 71.96
_cell_measurement_theta_min 3.97
_cell_volume 2307.97(11)
_computing_cell_refinement
;
X-Area Recipe 1.33.0.0 (STOE, 2015)
;
_computing_data_collection
;
X-Area Pilatus3_SV 1.31.150.0 (STOE, 2018)
;
_computing_data_reduction
;
X-Area Integrate 1.73.1.0 (STOE, 2018)
X-Area LANA 1.73.2.0 (STOE, 2018)
;
_computing_molecular_graphics 'Olex2 1.3 (Dolomanov et al., 2009)'
_computing_publication_material
;
STOE & Cie GmbH, X-Area, software package for collecting single-crystal or
multi-domain crystal data on STOE area-detector diffractometers, for image 
processing, for the correction and scaling of reflection intensities and 
for outlier rejection, version 1.84, Darmstadt 2018
;
_computing_structure_refinement 'SHELXL 2018/3 (Sheldrick, 2015)'
_computing_structure_solution 'SHELXT  (Sheldrick, 2015)'
_diffrn_ambient_temperature 100
_diffrn_detector 'Pilatus3R 300K'
_diffrn_detector_area_resol_mean 5.81
_diffrn_detector_type 'DECTRIS PILATUS3R 300K'
_diffrn_measured_fraction_theta_full 1.000
_diffrn_measured_fraction_theta_max 1.000
_diffrn_measurement_device 'Eulerian 4-circle diffractometer'
_diffrn_measurement_device_type 'Stoe Stadivari with Xenocs Genix3D Cu HF'
_diffrn_measurement_method '\w scans'
_diffrn_radiation_collimation '0.6 mm diameter'
_diffrn_radiation_monochromator 'Graded multilayer mirror'
_diffrn_radiation_polarisn_norm 270
_diffrn_radiation_type 'Cu K\a'
_diffrn_radiation_wavelength 1.54186
_diffrn_reflns_av_R_equivalents 0.0801
_diffrn_reflns_av_unetI/netI 0.0361
_diffrn_reflns_Laue_measured_fraction_full 1.000
_diffrn_reflns_Laue_measured_fraction_max 1.000
_diffrn_reflns_limit_h_max 7
_diffrn_reflns_limit_h_min -9
_diffrn_reflns_limit_k_max 23
_diffrn_reflns_limit_k_min -26
_diffrn_reflns_limit_l_max 15
_diffrn_reflns_limit_l_min -11
_diffrn_reflns_number 35730
_diffrn_reflns_point_group_measured_fraction_full 1.000
_diffrn_reflns_point_group_measured_fraction_max 1.000
_diffrn_reflns_theta_full 66.596
_diffrn_reflns_theta_max 66.596
_diffrn_reflns_theta_min 5.349
_diffrn_source 'Genix3D Cu HF'
_diffrn_source_current 0.600
_diffrn_source_power 0.030
_diffrn_source_voltage 50
_exptl_absorpt_coefficient_mu 11.537
_exptl_absorpt_correction_T_max 0.3597
_exptl_absorpt_correction_T_min 0.0746
_exptl_absorpt_correction_type multi-scan
_exptl_absorpt_process_details
;
STOE LANA, J. Koziskova, F. Hahn, J. Richter, J. Kozisek, 
Acta Chimica Slovaca, vol. 9, no. 2, 2016, pp. 136 - 140.
;
_exptl_crystal_colour brown
_exptl_crystal_density_diffrn 1.790
_exptl_crystal_description fragment
_exptl_crystal_F_000 1236
_exptl_crystal_preparation 'Magnetic properties'
_exptl_crystal_size_max 0.12
_exptl_crystal_size_mid 0.05
_exptl_crystal_size_min 0.04
_refine_diff_density_max 1.499
_refine_diff_density_min -0.530
_refine_diff_density_rms 0.197
_refine_ls_extinction_method none
_refine_ls_goodness_of_fit_ref 1.056
_refine_ls_hydrogen_treatment constr
_refine_ls_matrix_type full
_refine_ls_number_parameters 289
_refine_ls_number_reflns 4057
_refine_ls_number_restraints 0
_refine_ls_restrained_S_all 1.056
_refine_ls_R_factor_all 0.0812
_refine_ls_R_factor_gt 0.0670
_refine_ls_shift/su_max 0.001
_refine_ls_shift/su_mean 0.000
_refine_ls_structure_factor_coef Fsqd
_refine_ls_weighting_details 'w=1/[\s^2^(Fo^2^)+(0.1308P)^2^+4.7807P] where P=(Fo^2^+2Fc^2^)/3'
_refine_ls_weighting_scheme calc
_refine_ls_wR_factor_gt 0.1716
_refine_ls_wR_factor_ref 0.1880
_reflns_Friedel_coverage 0.000
_reflns_number_gt 3360
_reflns_number_total 4057
_reflns_threshold_expression 'I > 2\s(I)'
_cod_data_source_file d0dt03610b2.cif
_cod_data_source_block 1d_LS
_cod_depositor_comments 'Adding full bibliography for 7706002--7706004.cif.'
_cod_database_code 7706004
_shelx_shelxl_version_number 2018/3
_shelx_space_group_comment
;
The symmetry employed for this shelxl refinement is uniquely defined
by the following loop, which should always be used as a source of
symmetry information in preference to the above space-group names.
They are only intended as comments.
;
_shelx_estimated_absorpt_t_max 0.655
_shelx_estimated_absorpt_t_min 0.338
_olex2_refinement_description
;
1. Fixed Uiso
 At 1.2 times of:
  All C(H) groups, All C(H,H) groups, All N(H) groups
2.a Ternary CH refined with riding coordinates:
 N2(H2)
2.b Secondary CH2 refined with riding coordinates:
 C8(H8A,H8B), C9(H9A,H9B), C10(H10A,H10B), C11(H11A,H11B), C12(H12A,H12B)
2.c Aromatic/amide H refined with riding coordinates:
 C3(H3), C5(H5), C7(H7), C13(H13), C15(H15), C17(H17)
;
_olex2_submission_special_instructions 'No special instructions were received'

loop_
_space_group_symop_operation_xyz
'x, y, z'
'-x+1/2, y+1/2, -z+1/2'
'-x, -y, -z'
'x-1/2, -y-1/2, z-1/2'

loop_
_atom_site_label
_atom_site_type_symbol
_atom_site_fract_x
_atom_site_fract_y
_atom_site_fract_z
_atom_site_U_iso_or_equiv
_atom_site_adp_type
_atom_site_occupancy
_atom_site_site_symmetry_order
_atom_site_calc_flag
_atom_site_refinement_flags_posn
_atom_site_refinement_flags_adp
_atom_site_refinement_flags_occupancy
_atom_site_disorder_assembly
_atom_site_disorder_group
Se1 Se 0.47822(9) 0.69518(3) 0.40650(6) 0.0415(3) Uani 1 1 d . . . . .
Fe1 Fe 0.51222(10) 0.59134(4) 0.73910(7) 0.0236(3) Uani 1 1 d . . . . .
Cl1 Cl 0.00286(17) 0.57490(6) 0.49381(11) 0.0311(3) Uani 1 1 d . . . . .
Cl2 Cl -0.1482(2) 0.80153(7) 0.58137(15) 0.0467(4) Uani 1 1 d . . . . .
Cl3 Cl 0.25841(16) 0.55312(6) 1.01875(11) 0.0290(3) Uani 1 1 d . . . . .
Cl4 Cl 0.01117(18) 0.34826(7) 0.82232(13) 0.0383(4) Uani 1 1 d . . . . .
O1 O 0.2897(5) 0.59276(16) 0.6642(3) 0.0257(8) Uani 1 1 d . . . . .
O2 O 0.4599(4) 0.55373(16) 0.8604(3) 0.0255(8) Uani 1 1 d . . . . .
N1 N 0.5000(5) 0.6662(2) 0.8132(4) 0.0247(10) Uani 1 1 d . . . . .
N2 N 0.7488(6) 0.5921(2) 0.8177(4) 0.0274(10) Uani 1 1 d . . . . .
H2 H 0.758732 0.564219 0.880566 0.033 Uiso 1 1 calc R U . . .
N3 N 0.5402(6) 0.5121(2) 0.6774(4) 0.0267(10) Uani 1 1 d . . . . .
N4 N 0.5624(6) 0.6342(2) 0.6163(4) 0.0309(11) Uani 1 1 d . . . . .
C1 C 0.2008(7) 0.6414(2) 0.6487(4) 0.0255(12) Uani 1 1 d . . . . .
C2 C 0.0534(7) 0.6406(2) 0.5667(5) 0.0254(11) Uani 1 1 d . . . . .
C3 C -0.0534(7) 0.6887(3) 0.5463(5) 0.0296(12) Uani 1 1 d . . . . .
H3 H -0.151906 0.686063 0.491869 0.035 Uiso 1 1 calc R U . . .
C4 C -0.0142(8) 0.7409(3) 0.6067(5) 0.0326(13) Uani 1 1 d . . . . .
C5 C 0.1282(7) 0.7451(2) 0.6844(5) 0.0308(13) Uani 1 1 d . . . . .
H5 H 0.154205 0.781502 0.723593 0.037 Uiso 1 1 calc R U . . .
C6 C 0.2373(7) 0.6958(2) 0.7073(5) 0.0258(12) Uani 1 1 d . . . . .
C7 C 0.3824(7) 0.7040(2) 0.7919(5) 0.0269(12) Uani 1 1 d . . . . .
H7 H 0.391274 0.739473 0.834305 0.032 Uiso 1 1 calc R U . . .
C8 C 0.6427(7) 0.6763(3) 0.9024(5) 0.0311(13) Uani 1 1 d . . . . .
H8A H 0.630679 0.654165 0.967836 0.037 Uiso 1 1 calc R U . . .
H8B H 0.655076 0.719551 0.920063 0.037 Uiso 1 1 calc R U . . .
C9 C 0.7894(7) 0.6535(3) 0.8642(5) 0.0322(13) Uani 1 1 d . . . . .
H9A H 0.814519 0.680751 0.808572 0.039 Uiso 1 1 calc R U . . .
H9B H 0.886324 0.651633 0.925667 0.039 Uiso 1 1 calc R U . . .
C10 C 0.8706(7) 0.5719(3) 0.7572(5) 0.0313(13) Uani 1 1 d . . . . .
H10A H 0.980613 0.572344 0.806599 0.038 Uiso 1 1 calc R U . . .
H10B H 0.871903 0.600857 0.698110 0.038 Uiso 1 1 calc R U . . .
C11 C 0.8376(7) 0.5096(3) 0.7089(5) 0.0318(13) Uani 1 1 d . . . . .
H11A H 0.835722 0.480841 0.768030 0.038 Uiso 1 1 calc R U . . .
H11B H 0.929229 0.498149 0.675821 0.038 Uiso 1 1 calc R U . . .
C12 C 0.6784(7) 0.5039(3) 0.6239(5) 0.0296(12) Uani 1 1 d . . . . .
H12A H 0.673609 0.534731 0.567065 0.036 Uiso 1 1 calc R U . . .
H12B H 0.671700 0.463812 0.589457 0.036 Uiso 1 1 calc R U . . .
C13 C 0.4628(7) 0.4653(3) 0.6945(4) 0.0273(12) Uani 1 1 d . . . . .
H13 H 0.479334 0.429343 0.658143 0.033 Uiso 1 1 calc R U . . .
C14 C 0.3504(7) 0.4636(2) 0.7665(4) 0.0266(12) Uani 1 1 d . . . . .
C15 C 0.2481(7) 0.4129(2) 0.7608(5) 0.0271(12) Uani 1 1 d . . . . .
H15 H 0.248691 0.382519 0.708364 0.033 Uiso 1 1 calc R U . . .
C16 C 0.1471(7) 0.4080(2) 0.8320(5) 0.0275(12) Uani 1 1 d . . . . .
C17 C 0.1500(7) 0.4514(2) 0.9119(5) 0.0272(12) Uani 1 1 d . . . . .
H17 H 0.079374 0.448026 0.960459 0.033 Uiso 1 1 calc R U . . .
C18 C 0.2567(7) 0.4990(2) 0.9195(5) 0.0241(11) Uani 1 1 d . . . . .
C19 C 0.3592(6) 0.5076(2) 0.8469(4) 0.0240(11) Uani 1 1 d . . . . .
C20 C 0.5292(7) 0.6586(3) 0.5364(5) 0.0321(13) Uani 1 1 d . . . . .

loop_
_atom_site_aniso_label
_atom_site_aniso_U_11
_atom_site_aniso_U_22
_atom_site_aniso_U_33
_atom_site_aniso_U_23
_atom_site_aniso_U_13
_atom_site_aniso_U_12
Se1 0.0503(5) 0.0395(4) 0.0350(4) 0.0082(3) 0.0104(3) 0.0133(3)
Fe1 0.0203(5) 0.0250(5) 0.0263(5) 0.0024(3) 0.0071(4) 0.0009(3)
Cl1 0.0309(7) 0.0292(7) 0.0309(7) -0.0043(5) 0.0025(5) 0.0005(5)
Cl2 0.0431(9) 0.0339(8) 0.0620(11) 0.0007(7) 0.0096(8) 0.0156(7)
Cl3 0.0272(7) 0.0317(7) 0.0297(7) -0.0030(5) 0.0101(5) -0.0030(5)
Cl4 0.0329(8) 0.0335(8) 0.0493(9) -0.0045(6) 0.0108(7) -0.0101(6)
O1 0.0212(19) 0.0243(19) 0.030(2) -0.0010(15) 0.0026(16) 0.0025(15)
O2 0.0216(19) 0.028(2) 0.0271(19) 0.0008(15) 0.0061(15) -0.0031(15)
N1 0.023(2) 0.024(2) 0.027(2) -0.0051(18) 0.0075(19) -0.0069(19)
N2 0.021(2) 0.034(3) 0.028(2) 0.0049(19) 0.0055(19) -0.0007(19)
N3 0.023(2) 0.033(3) 0.025(2) -0.0004(19) 0.0069(19) 0.0050(19)
N4 0.026(3) 0.029(2) 0.036(3) 0.008(2) 0.003(2) -0.003(2)
C1 0.024(3) 0.028(3) 0.028(3) 0.005(2) 0.013(2) 0.002(2)
C2 0.022(3) 0.028(3) 0.029(3) -0.001(2) 0.011(2) -0.004(2)
C3 0.023(3) 0.036(3) 0.031(3) 0.005(2) 0.008(2) 0.003(2)
C4 0.036(3) 0.025(3) 0.042(3) 0.005(2) 0.020(3) 0.011(2)
C5 0.035(3) 0.021(3) 0.038(3) -0.003(2) 0.012(3) 0.000(2)
C6 0.028(3) 0.024(3) 0.028(3) 0.001(2) 0.012(2) -0.001(2)
C7 0.032(3) 0.019(3) 0.032(3) -0.004(2) 0.014(2) -0.005(2)
C8 0.027(3) 0.030(3) 0.034(3) -0.005(2) 0.002(2) -0.003(2)
C9 0.024(3) 0.032(3) 0.040(3) -0.002(3) 0.004(2) -0.008(2)
C10 0.020(3) 0.044(3) 0.033(3) 0.003(3) 0.010(2) 0.006(2)
C11 0.026(3) 0.038(3) 0.034(3) 0.003(3) 0.013(2) 0.006(2)
C12 0.027(3) 0.039(3) 0.027(3) 0.003(2) 0.013(2) 0.005(2)
C13 0.030(3) 0.026(3) 0.025(3) 0.002(2) 0.005(2) 0.004(2)
C14 0.023(3) 0.028(3) 0.027(3) 0.004(2) 0.002(2) 0.004(2)
C15 0.030(3) 0.024(3) 0.026(3) -0.001(2) 0.002(2) 0.007(2)
C16 0.017(3) 0.027(3) 0.037(3) 0.006(2) 0.002(2) -0.004(2)
C17 0.021(3) 0.028(3) 0.032(3) 0.009(2) 0.006(2) 0.003(2)
C18 0.020(3) 0.022(3) 0.029(3) -0.003(2) 0.002(2) 0.002(2)
C19 0.019(3) 0.029(3) 0.023(3) 0.006(2) 0.003(2) 0.002(2)
C20 0.026(3) 0.034(3) 0.037(3) -0.002(3) 0.008(3) 0.001(2)

loop_
_atom_type_symbol
_atom_type_description
_atom_type_scat_dispersion_real
_atom_type_scat_dispersion_imag
_atom_type_scat_source
C C 0.0181 0.0091 'International Tables Vol C Tables 4.2.6.8 and 6.1.1.4'
H H 0.0000 0.0000 'International Tables Vol C Tables 4.2.6.8 and 6.1.1.4'
Cl Cl 0.3639 0.7018 'International Tables Vol C Tables 4.2.6.8 and 6.1.1.4'
Fe Fe -1.1336 3.1974 'International Tables Vol C Tables 4.2.6.8 and 6.1.1.4'
N N 0.0311 0.0180 'International Tables Vol C Tables 4.2.6.8 and 6.1.1.4'
O O 0.0492 0.0322 'International Tables Vol C Tables 4.2.6.8 and 6.1.1.4'
Se Se -0.7943 1.1372 'International Tables Vol C Tables 4.2.6.8 and 6.1.1.4'

loop_
_geom_angle_atom_site_label_1
_geom_angle_atom_site_label_2
_geom_angle_atom_site_label_3
_geom_angle
_geom_angle_site_symmetry_1
_geom_angle_site_symmetry_3
_geom_angle_publ_flag
O1 Fe1 N1 94.25(18) . . ?
O1 Fe1 N2 178.48(18) . . ?
O1 Fe1 N3 90.51(18) . . ?
O1 Fe1 N4 87.65(19) . . ?
O2 Fe1 O1 91.73(17) . . ?
O2 Fe1 N1 86.43(18) . . ?
O2 Fe1 N2 89.26(18) . . ?
O2 Fe1 N3 89.86(18) . . ?
O2 Fe1 N4 177.0(2) . . ?
N1 Fe1 N2 84.7(2) . . ?
N1 Fe1 N3 174.0(2) . . ?
N1 Fe1 N4 90.7(2) . . ?
N3 Fe1 N2 90.6(2) . . ?
N4 Fe1 N2 91.3(2) . . ?
N4 Fe1 N3 93.1(2) . . ?
C1 O1 Fe1 123.7(3) . . ?
C19 O2 Fe1 120.1(3) . . ?
C7 N1 Fe1 126.2(4) . . ?
C7 N1 C8 121.2(5) . . ?
C8 N1 Fe1 112.6(4) . . ?
Fe1 N2 H2 106.4 . . ?
C9 N2 Fe1 108.3(3) . . ?
C9 N2 H2 106.4 . . ?
C10 N2 Fe1 117.4(4) . . ?
C10 N2 H2 106.4 . . ?
C10 N2 C9 111.1(5) . . ?
C12 N3 Fe1 118.0(4) . . ?
C13 N3 Fe1 123.7(4) . . ?
C13 N3 C12 117.4(5) . . ?
C20 N4 Fe1 154.0(5) . . ?
O1 C1 C2 118.2(5) . . ?
O1 C1 C6 125.6(5) . . ?
C6 C1 C2 116.2(5) . . ?
C1 C2 Cl1 117.8(4) . . ?
C3 C2 Cl1 119.0(4) . . ?
C3 C2 C1 123.1(5) . . ?
C2 C3 H3 120.6 . . ?
C2 C3 C4 118.9(6) . . ?
C4 C3 H3 120.6 . . ?
C3 C4 Cl2 119.1(5) . . ?
C5 C4 Cl2 120.1(5) . . ?
C5 C4 C3 120.8(5) . . ?
C4 C5 H5 119.6 . . ?
C4 C5 C6 120.7(5) . . ?
C6 C5 H5 119.6 . . ?
C1 C6 C7 123.0(5) . . ?
C5 C6 C1 120.2(5) . . ?
C5 C6 C7 116.8(5) . . ?
N1 C7 C6 123.7(5) . . ?
N1 C7 H7 118.2 . . ?
C6 C7 H7 118.2 . . ?
N1 C8 H8A 110.4 . . ?
N1 C8 H8B 110.4 . . ?
N1 C8 C9 106.5(5) . . ?
H8A C8 H8B 108.6 . . ?
C9 C8 H8A 110.4 . . ?
C9 C8 H8B 110.4 . . ?
N2 C9 C8 107.7(5) . . ?
N2 C9 H9A 110.2 . . ?
N2 C9 H9B 110.2 . . ?
C8 C9 H9A 110.2 . . ?
C8 C9 H9B 110.2 . . ?
H9A C9 H9B 108.5 . . ?
N2 C10 H10A 108.8 . . ?
N2 C10 H10B 108.8 . . ?
N2 C10 C11 113.8(5) . . ?
H10A C10 H10B 107.7 . . ?
C11 C10 H10A 108.8 . . ?
C11 C10 H10B 108.8 . . ?
C10 C11 H11A 108.6 . . ?
C10 C11 H11B 108.6 . . ?
C10 C11 C12 114.5(5) . . ?
H11A C11 H11B 107.6 . . ?
C12 C11 H11A 108.6 . . ?
C12 C11 H11B 108.6 . . ?
N3 C12 C11 108.5(4) . . ?
N3 C12 H12A 110.0 . . ?
N3 C12 H12B 110.0 . . ?
C11 C12 H12A 110.0 . . ?
C11 C12 H12B 110.0 . . ?
H12A C12 H12B 108.4 . . ?
N3 C13 H13 118.1 . . ?
N3 C13 C14 123.9(5) . . ?
C14 C13 H13 118.1 . . ?
C15 C14 C13 117.6(5) . . ?
C19 C14 C13 120.2(5) . . ?
C19 C14 C15 121.8(5) . . ?
C14 C15 H15 120.4 . . ?
C16 C15 C14 119.2(5) . . ?
C16 C15 H15 120.4 . . ?
C15 C16 Cl4 120.4(5) . . ?
C15 C16 C17 120.7(5) . . ?
C17 C16 Cl4 118.8(4) . . ?
C16 C17 H17 120.5 . . ?
C18 C17 C16 119.1(5) . . ?
C18 C17 H17 120.5 . . ?
C17 C18 Cl3 118.8(4) . . ?
C17 C18 C19 122.9(5) . . ?
C19 C18 Cl3 118.2(4) . . ?
O2 C19 C14 124.4(5) . . ?
O2 C19 C18 119.4(5) . . ?
C14 C19 C18 116.1(5) . . ?
N4 C20 Se1 177.9(6) . . ?

loop_
_geom_bond_atom_site_label_1
_geom_bond_atom_site_label_2
_geom_bond_distance
_geom_bond_site_symmetry_2
_geom_bond_publ_flag
Se1 C20 1.800(6) . ?
Fe1 O1 1.892(4) . ?
Fe1 O2 1.890(4) . ?
Fe1 N1 1.927(4) . ?
Fe1 N2 2.008(5) . ?
Fe1 N3 1.966(5) . ?
Fe1 N4 1.954(5) . ?
Cl1 C2 1.731(6) . ?
Cl2 C4 1.740(6) . ?
Cl3 C18 1.740(5) . ?
Cl4 C16 1.739(5) . ?
O1 C1 1.304(7) . ?
O2 C19 1.315(7) . ?
N1 C7 1.278(8) . ?
N1 C8 1.465(7) . ?
N2 H2 1.0000 . ?
N2 C9 1.496(7) . ?
N2 C10 1.482(7) . ?
N3 C12 1.483(7) . ?
N3 C13 1.273(8) . ?
N4 C20 1.128(8) . ?
C1 C2 1.422(8) . ?
C1 C6 1.418(8) . ?
C2 C3 1.382(8) . ?
C3 H3 0.9500 . ?
C3 C4 1.390(9) . ?
C4 C5 1.367(9) . ?
C5 H5 0.9500 . ?
C5 C6 1.417(8) . ?
C6 C7 1.439(8) . ?
C7 H7 0.9500 . ?
C8 H8A 0.9900 . ?
C8 H8B 0.9900 . ?
C8 C9 1.510(9) . ?
C9 H9A 0.9900 . ?
C9 H9B 0.9900 . ?
C10 H10A 0.9900 . ?
C10 H10B 0.9900 . ?
C10 C11 1.516(9) . ?
C11 H11A 0.9900 . ?
C11 H11B 0.9900 . ?
C11 C12 1.518(8) . ?
C12 H12A 0.9900 . ?
C12 H12B 0.9900 . ?
C13 H13 0.9500 . ?
C13 C14 1.456(8) . ?
C14 C15 1.409(8) . ?
C14 C19 1.405(8) . ?
C15 H15 0.9500 . ?
C15 C16 1.377(9) . ?
C16 C17 1.396(8) . ?
C17 H17 0.9500 . ?
C17 C18 1.378(8) . ?
C18 C19 1.410(8) . ?

loop_
_geom_torsion_atom_site_label_1
_geom_torsion_atom_site_label_2
_geom_torsion_atom_site_label_3
_geom_torsion_atom_site_label_4
_geom_torsion
_geom_torsion_site_symmetry_1
_geom_torsion_site_symmetry_2
_geom_torsion_site_symmetry_3
_geom_torsion_site_symmetry_4
_geom_torsion_publ_flag
Fe1 O1 C1 C2 162.2(4) . . . . ?
Fe1 O1 C1 C6 -18.1(7) . . . . ?
Fe1 O2 C19 C14 35.4(7) . . . . ?
Fe1 O2 C19 C18 -147.6(4) . . . . ?
Fe1 N1 C7 C6 0.3(8) . . . . ?
Fe1 N1 C8 C9 38.4(5) . . . . ?
Fe1 N2 C9 C8 37.3(5) . . . . ?
Fe1 N2 C10 C11 -55.2(6) . . . . ?
Fe1 N3 C12 C11 65.9(5) . . . . ?
Fe1 N3 C13 C14 -3.5(8) . . . . ?
Cl1 C2 C3 C4 178.5(4) . . . . ?
Cl2 C4 C5 C6 179.0(4) . . . . ?
Cl3 C18 C19 O2 4.4(7) . . . . ?
Cl3 C18 C19 C14 -178.4(4) . . . . ?
Cl4 C16 C17 C18 -179.6(4) . . . . ?
O1 Fe1 O2 C19 46.2(4) . . . . ?
O1 C1 C2 Cl1 0.2(7) . . . . ?
O1 C1 C2 C3 177.3(5) . . . . ?
O1 C1 C6 C5 -178.4(5) . . . . ?
O1 C1 C6 C7 1.0(9) . . . . ?
O2 Fe1 O1 C1 106.9(4) . . . . ?
N1 Fe1 O1 C1 20.4(4) . . . . ?
N1 Fe1 O2 C19 140.4(4) . . . . ?
N1 C8 C9 N2 -48.6(6) . . . . ?
N2 Fe1 O2 C19 -134.9(4) . . . . ?
N2 C10 C11 C12 63.4(7) . . . . ?
N3 Fe1 O1 C1 -163.2(4) . . . . ?
N3 Fe1 O2 C19 -44.3(4) . . . . ?
N3 C13 C14 C15 167.0(5) . . . . ?
N3 C13 C14 C19 -20.3(8) . . . . ?
N4 Fe1 O1 C1 -70.2(4) . . . . ?
C1 C2 C3 C4 1.4(8) . . . . ?
C1 C6 C7 N1 8.6(9) . . . . ?
C2 C1 C6 C5 1.3(8) . . . . ?
C2 C1 C6 C7 -179.3(5) . . . . ?
C2 C3 C4 Cl2 -180.0(4) . . . . ?
C2 C3 C4 C5 0.6(9) . . . . ?
C3 C4 C5 C6 -1.7(9) . . . . ?
C4 C5 C6 C1 0.7(9) . . . . ?
C4 C5 C6 C7 -178.8(5) . . . . ?
C5 C6 C7 N1 -171.9(5) . . . . ?
C6 C1 C2 Cl1 -179.5(4) . . . . ?
C6 C1 C2 C3 -2.3(8) . . . . ?
C7 N1 C8 C9 -142.8(5) . . . . ?
C8 N1 C7 C6 -178.3(5) . . . . ?
C9 N2 C10 C11 179.3(5) . . . . ?
C10 N2 C9 C8 167.7(5) . . . . ?
C10 C11 C12 N3 -66.8(6) . . . . ?
C12 N3 C13 C14 165.6(5) . . . . ?
C13 N3 C12 C11 -103.9(6) . . . . ?
C13 C14 C15 C16 176.2(5) . . . . ?
C13 C14 C19 O2 3.1(8) . . . . ?
C13 C14 C19 C18 -174.0(5) . . . . ?
C14 C15 C16 Cl4 176.5(4) . . . . ?
C14 C15 C16 C17 -2.5(8) . . . . ?
C15 C14 C19 O2 175.5(5) . . . . ?
C15 C14 C19 C18 -1.6(8) . . . . ?
C15 C16 C17 C18 -0.6(8) . . . . ?
C16 C17 C18 Cl3 179.5(4) . . . . ?
C16 C17 C18 C19 2.8(8) . . . . ?
C17 C18 C19 O2 -178.9(5) . . . . ?
C17 C18 C19 C14 -1.7(8) . . . . ?
C19 C14 C15 C16 3.6(8) . . . . ?
